data_7212206
loop_
_publ_author_name
'Sang, Rui-Li'
'Xu, Li'

_publ_section_title
;
 Reversible formation of regular pentagonal dodecahedral (H2O)20 in a 2D
 metal--organic framework
;
_journal_issue 5
_journal_name_full CrystEngComm
_journal_page_first 1377
_journal_paper_doi 10.1039/b922161a
_journal_volume 12
_journal_year 2010
_chemical_formula_moiety '(C12 H12 Ag2 N4 O4), 5.33(H2 O)'
_chemical_formula_sum 'C12 H22.67 Ag2 N4 O9.33'
_chemical_formula_weight 588.08
_chemical_name_common (Ag2Pra2biim)5.33H2O
_chemical_name_systematic
;
?
;
_space_group_IT_number 148
_symmetry_cell_setting hexagonal
_symmetry_space_group_name_Hall '-R 3'
_symmetry_space_group_name_H-M 'R -3 :H'
_atom_sites_solution_hydrogens geom
_atom_sites_solution_primary direct
_atom_sites_solution_secondary difmap
_audit_creation_method SHELXL-97
_cell_angle_alpha 90.00
_cell_angle_beta 90.00
_cell_angle_gamma 120.00
_cell_formula_units_Z 18
_cell_length_a 20.1966(6)
_cell_length_b 20.1966(6)
_cell_length_c 25.1389(15)
_cell_measurement_reflns_used 8185
_cell_measurement_temperature 293(2)
_cell_measurement_theta_max 27.4797
_cell_measurement_theta_min 2.0283
_cell_volume 8880.4(6)
_computing_cell_refinement 'CrystalClear (Rigaku/MSC Inc., 2005)'
_computing_data_collection 'CrystalClear (Rigaku/MSC Inc., 2005)'
_computing_data_reduction 'CrystalClear (Rigaku/MSC Inc., 2005)'
_computing_structure_refinement 'SHELXL-97 (Sheldrick, 1997)'
_computing_structure_solution 'SHELXS-97 (Sheldrick, 1990)'
_diffrn_ambient_temperature 163.1500
_diffrn_detector_area_resol_mean 28.5714
_diffrn_measured_fraction_theta_full 0.974
_diffrn_measured_fraction_theta_max 0.974
_diffrn_measurement_device_type 'Saturn70 (4x4 bin mode)'
_diffrn_measurement_method CCD_Profile_fitting
_diffrn_radiation_monochromator graphite
_diffrn_radiation_source 'fine-focus sealed tube'
_diffrn_radiation_type MoK\a
_diffrn_radiation_wavelength 0.71073
_diffrn_reflns_av_R_equivalents 0.0208
_diffrn_reflns_av_sigmaI/netI 0.0257
_diffrn_reflns_limit_h_max 26
_diffrn_reflns_limit_h_min -15
_diffrn_reflns_limit_k_max 11
_diffrn_reflns_limit_k_min -26
_diffrn_reflns_limit_l_max 29
_diffrn_reflns_limit_l_min -32
_diffrn_reflns_number 10123
_diffrn_reflns_theta_full 27.31
_diffrn_reflns_theta_max 27.31
_diffrn_reflns_theta_min 3.19
_exptl_absorpt_coefficient_mu 2.038
_exptl_absorpt_correction_T_max 1.0000
_exptl_absorpt_correction_T_min 0.8551
_exptl_absorpt_correction_type multi-scan
_exptl_absorpt_process_details 'SADABS (Sheldrick, 1996)'
_exptl_crystal_colour Colorless
_exptl_crystal_density_diffrn 1.979
_exptl_crystal_density_method 'not measured'
_exptl_crystal_description Prism
_exptl_crystal_F_000 5244
_exptl_crystal_size_max 0.2800
_exptl_crystal_size_mid 0.2400
_exptl_crystal_size_min 0.1000
_refine_diff_density_max 0.799
_refine_diff_density_min -0.491
_refine_diff_density_rms 0.082
_refine_ls_extinction_method none
_refine_ls_goodness_of_fit_ref 1.030
_refine_ls_hydrogen_treatment mixed
_refine_ls_matrix_type full
_refine_ls_number_parameters 291
_refine_ls_number_reflns 4340
_refine_ls_number_restraints 11
_refine_ls_restrained_S_all 1.030
_refine_ls_R_factor_all 0.0288
_refine_ls_R_factor_gt 0.0229
_refine_ls_shift/su_max 0.004
_refine_ls_shift/su_mean 0.000
_refine_ls_structure_factor_coef Fsqd
_refine_ls_weighting_details 'calc w=1/[\s^2^(Fo^2^)+(0.0309P)^2^+0.0000P] where P=(Fo^2^+2Fc^2^)/3'
_refine_ls_weighting_scheme calc
_refine_ls_wR_factor_gt 0.0509
_refine_ls_wR_factor_ref 0.0536
_reflns_number_gt 3689
_reflns_number_total 4340
_reflns_threshold_expression >2sigma(I)
_cod_data_source_file b922161a.txt
_cod_data_source_block Agpra2biim163k
_cod_depositor_comments
;
The following automatic conversions were performed:

'_symmetry_cell_setting' value 'Hexagonal' changed to 'hexagonal'
according to /home/saulius/struct/CIF-dictionaries/cif_core.dic
dictionary named 'cif_core.dic' version 2.4.2 from
2011-04-26.

'_exptl_absorpt_correction_type' value 'Multi-scan'
changed to 'multi-scan' according to
/home/saulius/struct/CIF-dictionaries/cif_core.dic dictionary named
'cif_core.dic' version 2.4.2 from 2011-04-26.

Automatic conversion script
Id: cif_fix_values 1891 2012-01-12 08:04:46Z andrius 
;
_cod_original_sg_symbol_H-M R-3
_cod_database_code 7212206

loop_
_symmetry_equiv_pos_as_xyz
'x, y, z'
'-y, x-y, z'
'-x+y, -x, z'
'x+2/3, y+1/3, z+1/3'
'-y+2/3, x-y+1/3, z+1/3'
'-x+y+2/3, -x+1/3, z+1/3'
'x+1/3, y+2/3, z+2/3'
'-y+1/3, x-y+2/3, z+2/3'
'-x+y+1/3, -x+2/3, z+2/3'
'-x, -y, -z'
'y, -x+y, -z'
'x-y, x, -z'
'-x+2/3, -y+1/3, -z+1/3'
'y+2/3, -x+y+1/3, -z+1/3'
'x-y+2/3, x+1/3, -z+1/3'
'-x+1/3, -y+2/3, -z+2/3'
'y+1/3, -x+y+2/3, -z+2/3'
'x-y+1/3, x+2/3, -z+2/3'

loop_
_atom_site_label
_atom_site_type_symbol
_atom_site_fract_x
_atom_site_fract_y
_atom_site_fract_z
_atom_site_U_iso_or_equiv
_atom_site_adp_type
_atom_site_occupancy
_atom_site_symmetry_multiplicity
_atom_site_calc_flag
_atom_site_refinement_flags
Ag1 Ag 0.685270(9) 0.441350(10) 0.610266(7) 0.02328(6) Uani 1 1 d .
Ag2 Ag 0.732484(9) 0.593607(10) 0.662886(7) 0.02505(6) Uani 1 1 d .
O1 O 0.25333(10) 0.51790(10) 0.54505(7) 0.0315(4) Uani 1 1 d D
H1 H 0.2371(18) 0.4803(15) 0.5198(11) 0.056(10) Uiso 1 1 d D
H2 H 0.2097(19) 0.512(3) 0.5619(18) 0.112(16) Uiso 1 1 d D
O2 O 0.35761(12) 0.50355(12) 0.61256(8) 0.0445(5) Uani 1 1 d D
H3 H 0.326(3) 0.508(3) 0.5875(18) 0.14(2) Uiso 1 1 d D
H4 H 0.339(3) 0.510(3) 0.6462(13) 0.14(2) Uiso 1 1 d D
O3 O 0.49797(12) 0.63523(12) 0.61709(8) 0.0404(4) Uani 1 1 d D
H5 H 0.4465(16) 0.594(2) 0.614(2) 0.16(2) Uiso 1 1 d D
H6 H 0.529(3) 0.613(3) 0.624(3) 0.14(2) Uiso 1 1 d D
O4 O 0.3333 0.6667 0.49972(14) 0.0374(7) Uani 1 3 d SD
H7 H 0.301(2) 0.6167(14) 0.5116(19) 0.058(15) Uiso 0.67 1 d PD
O5 O 0.33513(10) 0.36946(10) 0.44415(7) 0.0323(4) Uani 1 1 d D
H8 H 0.363(2) 0.397(2) 0.4147(12) 0.100(15) Uiso 1 1 d D
H9 H 0.3063(19) 0.393(2) 0.4501(16) 0.081(13) Uiso 1 1 d D
O6 O 0.63691(12) 0.45330(13) 0.81642(9) 0.0488(5) Uani 1 1 d D
H10 H 0.6022(16) 0.4043(12) 0.8245(14) 0.058(10) Uiso 1 1 d D
H11 H 0.621(3) 0.454(3) 0.7823(12) 0.15(2) Uiso 1 1 d D
O7 O 0.83587(8) 0.64087(9) 0.61234(6) 0.0236(3) Uani 1 1 d .
O8 O 0.77414(9) 0.57932(10) 0.53893(7) 0.0349(4) Uani 1 1 d .
O9 O 0.58845(13) 0.56853(13) 0.65247(9) 0.0583(6) Uani 1 1 d .
O10 O 0.62973(10) 0.52524(12) 0.71773(9) 0.0478(5) Uani 1 1 d .
N1 N 0.58427(10) 0.42178(10) 0.57018(7) 0.0191(4) Uani 1 1 d .
N2 N 0.46098(9) 0.38234(10) 0.55854(7) 0.0170(4) Uani 1 1 d .
N3 N 0.77914(10) 0.46973(10) 0.66273(7) 0.0191(4) Uani 1 1 d .
N4 N 0.46799(9) 0.36838(10) 0.68784(7) 0.0176(4) Uani 1 1 d .
C1 C 0.51499(11) 0.38587(11) 0.59299(8) 0.0154(4) Uani 1 1 d .
C2 C 0.49784(13) 0.41667(12) 0.51205(9) 0.0206(4) Uani 1 1 d .
H2A H 0.4754 0.4222 0.4813 0.025 Uiso 1 1 calc R
C3 C 0.57335(13) 0.44100(12) 0.51934(9) 0.0230(5) Uani 1 1 d .
H3A H 0.6116 0.4665 0.4942 0.028 Uiso 1 1 calc R
C4 C 0.50308(11) 0.35433(11) 0.64697(8) 0.0162(4) Uani 1 1 d .
C5 C 0.44281(13) 0.42554(13) 0.68985(9) 0.0226(5) Uani 1 1 d .
H5A H 0.3928 0.4031 0.7064 0.027 Uiso 1 1 calc R
H5B H 0.4386 0.4407 0.6540 0.027 Uiso 1 1 calc R
C6 C 0.78304(13) 0.48840(13) 0.71589(9) 0.0239(5) Uani 1 1 d .
H6A H 0.7412 0.4765 0.7375 0.029 Uiso 1 1 calc R
C7 C 0.34650(12) 0.25885(12) 0.53659(9) 0.0208(4) Uani 1 1 d .
H7A H 0.3618 0.2668 0.4995 0.025 Uiso 1 1 calc R
H7B H 0.2911 0.2308 0.5380 0.025 Uiso 1 1 calc R
C8 C 0.37675(11) 0.33629(12) 0.56413(9) 0.0184(4) Uani 1 1 d .
H8A H 0.3534 0.3635 0.5484 0.022 Uiso 1 1 calc R
H8B H 0.3632 0.3285 0.6015 0.022 Uiso 1 1 calc R
C9 C 0.83422(12) 0.62229(11) 0.56371(8) 0.0183(4) Uani 1 1 d .
C10 C 0.50007(12) 0.49640(12) 0.72173(9) 0.0235(5) Uani 1 1 d .
H11A H 0.4823 0.5330 0.7232 0.028 Uiso 1 1 calc R
H11B H 0.5034 0.4815 0.7579 0.028 Uiso 1 1 calc R
C11 C 0.57857(15) 0.53315(14) 0.69576(12) 0.0352(6) Uani 1 1 d .
C12 C 0.47323(13) 0.33052(12) 0.73188(8) 0.0220(4) Uani 1 1 d .
H13A H 0.4543 0.3297 0.7657 0.026 Uiso 1 1 calc R

loop_
_atom_site_aniso_label
_atom_site_aniso_U_11
_atom_site_aniso_U_22
_atom_site_aniso_U_33
_atom_site_aniso_U_23
_atom_site_aniso_U_13
_atom_site_aniso_U_12
Ag1 0.01297(9) 0.02690(10) 0.02850(10) -0.00019(7) -0.00210(6) 0.00887(7)
Ag2 0.01487(9) 0.02708(10) 0.02783(10) -0.00490(7) 0.00212(6) 0.00644(7)
O1 0.0320(10) 0.0322(10) 0.0295(9) -0.0049(8) -0.0031(8) 0.0155(8)
O2 0.0373(11) 0.0502(12) 0.0398(11) 0.0080(10) -0.0036(9) 0.0174(10)
O3 0.0374(11) 0.0395(11) 0.0428(11) 0.0015(9) -0.0042(9) 0.0180(10)
O4 0.0308(11) 0.0308(11) 0.051(2) 0.000 0.000 0.0154(5)
O5 0.0370(10) 0.0345(10) 0.0295(9) 0.0057(8) -0.0020(8) 0.0210(9)
O6 0.0435(12) 0.0485(13) 0.0412(12) -0.0070(10) -0.0062(10) 0.0131(11)
O7 0.0183(8) 0.0260(8) 0.0218(8) -0.0040(6) 0.0023(6) 0.0076(7)
O8 0.0235(9) 0.0453(11) 0.0317(9) -0.0149(8) -0.0035(7) 0.0141(8)
O9 0.0604(14) 0.0512(13) 0.0584(14) 0.0219(11) 0.0432(12) 0.0241(12)
O10 0.0216(9) 0.0449(12) 0.0683(15) -0.0052(10) 0.0061(9) 0.0102(9)
N1 0.0150(9) 0.0189(9) 0.0230(9) -0.0006(7) 0.0011(7) 0.0083(7)
N2 0.0144(8) 0.0170(9) 0.0209(9) 0.0009(7) -0.0005(7) 0.0089(7)
N3 0.0148(9) 0.0207(9) 0.0207(9) 0.0038(7) 0.0013(7) 0.0080(7)
N4 0.0158(8) 0.0158(9) 0.0211(9) -0.0001(7) 0.0015(7) 0.0079(7)
C1 0.0146(10) 0.0152(10) 0.0181(10) -0.0033(8) -0.0026(8) 0.0087(8)
C2 0.0232(11) 0.0184(10) 0.0198(10) 0.0012(8) -0.0040(9) 0.0101(9)
C3 0.0252(11) 0.0198(11) 0.0209(11) 0.0016(8) 0.0036(9) 0.0089(9)
C4 0.0143(10) 0.0148(10) 0.0194(10) -0.0034(8) -0.0027(8) 0.0072(8)
C5 0.0200(11) 0.0221(11) 0.0289(12) -0.0016(9) 0.0030(9) 0.0129(9)
C6 0.0226(11) 0.0302(12) 0.0228(11) 0.0063(9) 0.0053(9) 0.0162(10)
C7 0.0169(10) 0.0181(10) 0.0237(11) 0.0006(8) -0.0029(8) 0.0060(9)
C8 0.0134(10) 0.0189(10) 0.0227(10) 0.0013(8) -0.0029(8) 0.0080(8)
C9 0.0197(10) 0.0158(10) 0.0219(10) 0.0007(8) 0.0014(8) 0.0107(9)
C10 0.0212(11) 0.0177(11) 0.0310(12) -0.0025(9) 0.0108(9) 0.0093(9)
C11 0.0276(13) 0.0193(12) 0.0508(17) -0.0134(11) 0.0142(12) 0.0057(10)
C12 0.0260(12) 0.0199(11) 0.0181(10) 0.0001(8) -0.0001(9) 0.0099(9)

loop_
_atom_type_symbol
_atom_type_description
_atom_type_scat_dispersion_real
_atom_type_scat_dispersion_imag
_atom_type_scat_source
C C 0.0033 0.0016 'International Tables Vol C Tables 4.2.6.8 and 6.1.1.4'
H H 0.0000 0.0000 'International Tables Vol C Tables 4.2.6.8 and 6.1.1.4'
N N 0.0061 0.0033 'International Tables Vol C Tables 4.2.6.8 and 6.1.1.4'
O O 0.0106 0.0060 'International Tables Vol C Tables 4.2.6.8 and 6.1.1.4'
Ag Ag -0.8971 1.1015 'International Tables Vol C Tables 4.2.6.8 and 6.1.1.4'

loop_
_geom_angle_atom_site_label_1
_geom_angle_atom_site_label_2
_geom_angle_atom_site_label_3
_geom_angle
_geom_angle_site_symmetry_1
_geom_angle_site_symmetry_3
N1 Ag1 N3 168.76(7) . .
N1 Ag1 Ag2 100.45(5) . .
N3 Ag1 Ag2 70.84(5) . .
O7 Ag2 O10 168.81(7) . .
O7 Ag2 O7 77.71(6) . 13_666
O10 Ag2 O7 104.54(6) . 13_666
O7 Ag2 Ag1 86.41(4) . .
O10 Ag2 Ag1 85.44(5) . .
O7 Ag2 Ag1 142.80(4) 13_666 .
H1 O1 H2 107(4) . .
H3 O2 H4 104(5) . .
H5 O3 H6 106(4) . .
H8 O5 H9 99(4) . .
H10 O6 H11 98(4) . .
C9 O7 Ag2 122.95(13) . .
C9 O7 Ag2 134.24(13) . 13_666
Ag2 O7 Ag2 102.29(6) . 13_666
C11 O10 Ag2 102.40(18) . .
C1 N1 C3 106.07(17) . .
C1 N1 Ag1 122.83(14) . .
C3 N1 Ag1 131.10(14) . .
C1 N2 C2 107.22(17) . .
C1 N2 C8 127.48(17) . .
C2 N2 C8 124.06(17) . .
C4 N3 C6 105.89(17) 3_665 .
C4 N3 Ag1 124.47(14) 3_665 .
C6 N3 Ag1 126.31(14) . .
C4 N4 C12 107.41(17) . .
C4 N4 C5 127.57(18) . .
C12 N4 C5 123.90(18) . .
N1 C1 N2 110.30(18) . .
N1 C1 C4 122.06(18) . .
N2 C1 C4 127.61(18) . .
C3 C2 N2 107.13(18) . .
C3 C2 H2A 126.4 . .
N2 C2 H2A 126.4 . .
C2 C3 N1 109.27(19) . .
C2 C3 H3A 125.4 . .
N1 C3 H3A 125.4 . .
N3 C4 N4 110.67(18) 2_655 .
N3 C4 C1 122.42(18) 2_655 .
N4 C4 C1 126.83(18) . .
N4 C5 C10 110.61(18) . .
N4 C5 H5A 109.5 . .
C10 C5 H5A 109.5 . .
N4 C5 H5B 109.5 . .
C10 C5 H5B 109.5 . .
H5A C5 H5B 108.1 . .
C12 C6 N3 109.75(19) 3_665 .
C12 C6 H6A 125.1 3_665 .
N3 C6 H6A 125.1 . .
C8 C7 C9 110.64(17) . 2_655
C8 C7 H7A 109.5 . .
C9 C7 H7A 109.5 2_655 .
C8 C7 H7B 109.5 . .
C9 C7 H7B 109.5 2_655 .
H7A C7 H7B 108.1 . .
N2 C8 C7 110.18(17) . .
N2 C8 H8A 109.6 . .
C7 C8 H8A 109.6 . .
N2 C8 H8B 109.6 . .
C7 C8 H8B 109.6 . .
H8A C8 H8B 108.1 . .
O8 C9 O7 123.79(19) . .
O8 C9 C7 120.39(19) . 3_665
O7 C9 C7 115.77(18) . 3_665
C11 C10 C5 110.19(18) . .
C11 C10 H11A 109.6 . .
C5 C10 H11A 109.6 . .
C11 C10 H11B 109.6 . .
C5 C10 H11B 109.6 . .
H11A C10 H11B 108.1 . .
O10 C11 O9 123.1(2) . .
O10 C11 C10 118.3(3) . .
O9 C11 C10 118.5(3) . .
C6 C12 N4 106.28(19) 2_655 .
C6 C12 H13A 126.9 2_655 .
N4 C12 H13A 126.9 . .

loop_
_geom_bond_atom_site_label_1
_geom_bond_atom_site_label_2
_geom_bond_distance
_geom_bond_site_symmetry_2
Ag1 N1 2.1275(18) .
Ag1 N3 2.1392(18) .
Ag1 Ag2 3.0303(3) .
Ag2 O7 2.2120(15) .
Ag2 O10 2.291(2) .
Ag2 O7 2.4696(15) 13_666
O1 H1 0.917(18) .
O1 H2 0.932(19) .
O2 H3 0.94(2) .
O2 H4 0.96(2) .
O3 H5 0.96(2) .
O3 H6 0.95(2) .
O4 H7 0.935(19) .
O5 H8 0.925(19) .
O5 H9 0.932(19) .
O6 H10 0.904(18) .
O6 H11 0.92(2) .
O7 C9 1.274(3) .
O7 Ag2 2.4696(15) 13_666
O8 C9 1.249(3) .
O9 C11 1.262(4) .
O10 C11 1.250(4) .
N1 C1 1.341(3) .
N1 C3 1.385(3) .
N2 C1 1.367(3) .
N2 C2 1.373(3) .
N2 C8 1.482(3) .
N3 C4 1.334(3) 3_665
N3 C6 1.380(3) .
N4 C4 1.356(3) .
N4 C12 1.379(3) .
N4 C5 1.477(3) .
C1 C4 1.467(3) .
C2 C3 1.361(3) .
C2 H2A 0.9300 .
C3 H3A 0.9300 .
C4 N3 1.334(3) 2_655
C5 C10 1.540(3) .
C5 H5A 0.9700 .
C5 H5B 0.9700 .
C6 C12 1.360(3) 3_665
C6 H6A 0.9300 .
C7 C8 1.531(3) .
C7 C9 1.535(3) 2_655
C7 H7A 0.9700 .
C7 H7B 0.9700 .
C8 H8A 0.9700 .
C8 H8B 0.9700 .
C9 C7 1.535(3) 3_665
C10 C11 1.521(3) .
C10 H11A 0.9700 .
C10 H11B 0.9700 .
C12 C6 1.360(3) 2_655
C12 H13A 0.9300 .

loop_
_geom_hbond_atom_site_label_D
_geom_hbond_atom_site_label_H
_geom_hbond_atom_site_label_A
_geom_hbond_distance_DH
_geom_hbond_distance_HA
_geom_hbond_distance_DA
_geom_hbond_angle_DHA
_geom_hbond_site_symmetry_A
O1 H1 O8 0.917(18) 1.845(19) 2.744(2) 166(3) 10_666
O1 H2 O3 0.932(19) 1.95(2) 2.851(3) 162(5) 3_565
O2 H3 O1 0.94(2) 1.89(2) 2.830(3) 172(5) .
O2 H4 O3 0.96(2) 1.92(3) 2.785(3) 148(5) 14_456
O3 H5 O2 0.96(2) 1.81(2) 2.754(3) 169(6) .
O3 H6 O9 0.95(2) 1.96(2) 2.899(3) 168(6) .
O4 H7 O1 0.935(19) 1.92(2) 2.843(2) 167(5) .
O5 H8 O9 0.925(19) 1.90(2) 2.814(3) 167(4) 10_666
O5 H9 O8 0.932(19) 1.98(2) 2.899(3) 167(3) 10_666
O6 H10 O6 0.904(18) 2.01(2) 2.900(3) 170(3) 18_546
O6 H11 O10 0.92(2) 2.11(4) 2.915(3) 145(5) .

loop_
_geom_torsion_atom_site_label_1
_geom_torsion_atom_site_label_2
_geom_torsion_atom_site_label_3
_geom_torsion_atom_site_label_4
_geom_torsion
_geom_torsion_site_symmetry_1
_geom_torsion_site_symmetry_4
N1 Ag1 Ag2 O7 -115.98(6) . .
N3 Ag1 Ag2 O7 71.39(6) . .
N1 Ag1 Ag2 O10 71.69(8) . .
N3 Ag1 Ag2 O10 -100.95(7) . .
N1 Ag1 Ag2 O7 179.85(8) . 13_666
N3 Ag1 Ag2 O7 7.21(8) . 13_666
O10 Ag2 O7 C9 84.3(4) . .
O7 Ag2 O7 C9 -172.86(19) 13_666 .
Ag1 Ag2 O7 C9 40.99(15) . .
O10 Ag2 O7 Ag2 -102.9(3) . 13_666
O7 Ag2 O7 Ag2 0.0 13_666 13_666
Ag1 Ag2 O7 Ag2 -146.15(5) . 13_666
O7 Ag2 O10 C11 -138.8(3) . .
O7 Ag2 O10 C11 120.92(16) 13_666 .
Ag1 Ag2 O10 C11 -95.49(16) . .
N3 Ag1 N1 C1 -50.1(4) . .
Ag2 Ag1 N1 C1 -88.45(15) . .
N3 Ag1 N1 C3 129.4(3) . .
Ag2 Ag1 N1 C3 90.97(18) . .
N1 Ag1 N3 C4 -143.1(3) . 3_665
Ag2 Ag1 N3 C4 -102.83(17) . 3_665
N1 Ag1 N3 C6 13.3(5) . .
Ag2 Ag1 N3 C6 53.61(17) . .
C3 N1 C1 N2 -0.5(2) . .
Ag1 N1 C1 N2 179.05(12) . .
C3 N1 C1 C4 177.86(18) . .
Ag1 N1 C1 C4 -2.6(3) . .
C2 N2 C1 N1 0.7(2) . .
C8 N2 C1 N1 168.28(18) . .
C2 N2 C1 C4 -177.52(19) . .
C8 N2 C1 C4 -10.0(3) . .
C1 N2 C2 C3 -0.6(2) . .
C8 N2 C2 C3 -168.74(18) . .
N2 C2 C3 N1 0.4(2) . .
C1 N1 C3 C2 0.1(2) . .
Ag1 N1 C3 C2 -179.41(15) . .
C12 N4 C4 N3 0.1(2) . 2_655
C5 N4 C4 N3 168.18(19) . 2_655
C12 N4 C4 C1 -176.71(19) . .
C5 N4 C4 C1 -8.6(3) . .
N1 C1 C4 N3 -49.7(3) . 2_655
N2 C1 C4 N3 128.3(2) . 2_655
N1 C1 C4 N4 126.7(2) . .
N2 C1 C4 N4 -55.2(3) . .
C4 N4 C5 C10 -101.3(2) . .
C12 N4 C5 C10 64.9(3) . .
C4 N3 C6 C12 0.1(2) 3_665 3_665
Ag1 N3 C6 C12 -159.86(15) . 3_665
C1 N2 C8 C7 -92.3(2) . .
C2 N2 C8 C7 73.3(2) . .
C9 C7 C8 N2 63.7(2) 2_655 .
Ag2 O7 C9 O8 4.3(3) . .
Ag2 O7 C9 O8 -165.98(16) 13_666 .
Ag2 O7 C9 C7 -173.22(12) . 3_665
Ag2 O7 C9 C7 16.5(3) 13_666 3_665
N4 C5 C10 C11 60.2(3) . .
Ag2 O10 C11 O9 3.1(3) . .
Ag2 O10 C11 C10 -178.68(16) . .
C5 C10 C11 O10 -106.3(3) . .
C5 C10 C11 O9 72.0(3) . .
C4 N4 C12 C6 0.0(2) . 2_655
C5 N4 C12 C6 -168.66(19) . 2_655
